data_7001722
loop_
_publ_author_name
'Armbruster, Felix'
'Fern\'andez, Ignacio'
'Breher, Frank'

_publ_section_title
;
 Syntheses, structures, and reactivity of poly(pyrazolyl)silanes,
 -disilanes, and the ambidentate \k1Si/\k3N-coordinating
 tris(3,5-dimethylpyrazolyl)silanide ligand [Si(3,5-Me2pz)3]&#x2212; (MeTpsd)
;
_journal_coden_ASTM DTARAF
_journal_issue 29
_journal_name_full 'Dalton Transactions'
_journal_page_first 5612
_journal_page_last 5626
_journal_paper_doi 10.1039/b906333a
_journal_year 2009
_chemical_formula_moiety 'C20 H28 Cl2 N8 Si2'
_chemical_formula_sum 'C20 H28 Cl2 N8 Si2'
_chemical_formula_weight 507.58
_space_group_IT_number 15
_symmetry_cell_setting monoclinic
_symmetry_space_group_name_Hall '-C 2yc'
_symmetry_space_group_name_H-M 'C 1 2/c 1'
_atom_sites_solution_hydrogens geom
_atom_sites_solution_primary direct
_atom_sites_solution_secondary difmap
_audit_creation_method SHELXL-97
_cell_angle_alpha 90.00
_cell_angle_beta 105.65(3)
_cell_angle_gamma 90.00
_cell_formula_units_Z 4
_cell_length_a 11.486(2)
_cell_length_b 10.342(2)
_cell_length_c 20.670(4)
_cell_measurement_reflns_used 8045
_cell_measurement_temperature 200(2)
_cell_measurement_theta_max 25.99
_cell_measurement_theta_min 4.44
_cell_volume 2364.3(8)
_computing_cell_refinement 'CrysAlis Red'
_computing_data_collection 'CrysAlis CCD'
_computing_data_reduction 'CrysAlis Red'
_computing_molecular_graphics 'Ortep 32'
_computing_publication_material 'Bruker SHELXTL'
_computing_structure_refinement 'Bruker SHELXTL'
_computing_structure_solution 'Bruker SHELXTL'
_diffrn_ambient_temperature 200(2)
_diffrn_measured_fraction_theta_full 0.991
_diffrn_measured_fraction_theta_max 0.991
_diffrn_measurement_device_type 'Stoe Stadi 4 with CCD'
_diffrn_measurement_method 'omega scans'
_diffrn_radiation_monochromator graphite
_diffrn_radiation_source 'fine-focus sealed tube'
_diffrn_radiation_type MoK\a
_diffrn_radiation_wavelength 0.71073
_diffrn_reflns_av_R_equivalents 0.0926
_diffrn_reflns_av_sigmaI/netI 0.0798
_diffrn_reflns_limit_h_max 13
_diffrn_reflns_limit_h_min -14
_diffrn_reflns_limit_k_max 11
_diffrn_reflns_limit_k_min -12
_diffrn_reflns_limit_l_max 25
_diffrn_reflns_limit_l_min -24
_diffrn_reflns_number 8045
_diffrn_reflns_theta_full 25.99
_diffrn_reflns_theta_max 25.99
_diffrn_reflns_theta_min 4.44
_exptl_absorpt_coefficient_mu 0.403
_exptl_absorpt_correction_type none
_exptl_crystal_colour colourless
_exptl_crystal_density_diffrn 1.426
_exptl_crystal_density_method 'not measured'
_exptl_crystal_description 'irregular shaped crystal'
_exptl_crystal_F_000 1064
_exptl_crystal_size_max 0.20
_exptl_crystal_size_mid 0.20
_exptl_crystal_size_min 0.20
_refine_diff_density_max 0.466
_refine_diff_density_min -0.424
_refine_diff_density_rms 0.098
_refine_ls_extinction_method none
_refine_ls_goodness_of_fit_ref 1.120
_refine_ls_hydrogen_treatment undef
_refine_ls_matrix_type full
_refine_ls_number_parameters 149
_refine_ls_number_reflns 2310
_refine_ls_number_restraints 0
_refine_ls_restrained_S_all 1.120
_refine_ls_R_factor_all 0.0799
_refine_ls_R_factor_gt 0.0627
_refine_ls_shift/su_max 0.002
_refine_ls_shift/su_mean 0.000
_refine_ls_structure_factor_coef Fsqd
_refine_ls_weighting_details 'calc w=1/[\s^2^(Fo^2^)+(0.0672P)^2^+0.0000P] where P=(Fo^2^+2Fc^2^)/3'
_refine_ls_weighting_scheme calc
_refine_ls_wR_factor_gt 0.1245
_refine_ls_wR_factor_ref 0.1347
_reflns_number_gt 1944
_reflns_number_total 2310
_reflns_threshold_expression >2sigma(I)
_cod_data_source_file B906333A.txt
_cod_data_source_block Si2Cl2pz4
_cod_original_cell_volume 2364.4(8)
_cod_original_sg_symbol_H-M C2/c
_cod_database_code 7001722

loop_
_symmetry_equiv_pos_as_xyz
'x, y, z'
'-x, y, -z+1/2'
'x+1/2, y+1/2, z'
'-x+1/2, y+1/2, -z+1/2'
'-x, -y, -z'
'x, -y, z-1/2'
'-x+1/2, -y+1/2, -z'
'x+1/2, -y+1/2, z-1/2'

loop_
_atom_site_label
_atom_site_type_symbol
_atom_site_fract_x
_atom_site_fract_y
_atom_site_fract_z
_atom_site_U_iso_or_equiv
_atom_site_adp_type
_atom_site_occupancy
_atom_site_symmetry_multiplicity
_atom_site_calc_flag
_atom_site_refinement_flags
_atom_site_disorder_assembly
_atom_site_disorder_group
Cl1 Cl 0.17252(6) 0.97291(7) 0.05890(4) 0.0297(2) Uani 1 1 d . . .
Si2 Si 0.23537(7) 0.78976(8) 0.04935(4) 0.0221(2) Uani 1 1 d . . .
N1 N 0.2600(2) 0.7189(2) 0.12924(12) 0.0266(6) Uani 1 1 d . . .
N3 N 0.0820(2) 0.7117(2) 0.00425(11) 0.0219(5) Uani 1 1 d . . .
N2 N 0.1929(2) 0.7627(2) 0.17201(12) 0.0298(6) Uani 1 1 d . . .
C20 C -0.0840(3) 0.7247(3) 0.05903(16) 0.0333(7) Uani 1 1 d . . .
H20A H -0.0178 0.7493 0.0980 0.050 Uiso 1 1 calc R . .
H20B H -0.1280 0.6513 0.0709 0.050 Uiso 1 1 calc R . .
H20C H -0.1393 0.7980 0.0454 0.050 Uiso 1 1 calc R . .
C21 C -0.0338(2) 0.6875(3) 0.00247(15) 0.0251(6) Uani 1 1 d . . .
C13 C 0.2312(3) 0.6940(3) 0.22729(15) 0.0309(7) Uani 1 1 d . . .
C22 C -0.0890(3) 0.6291(3) -0.05829(16) 0.0286(7) Uani 1 1 d . . .
H22 H -0.1707 0.6009 -0.0729 0.034 Uiso 1 1 calc R . .
C11 C 0.3376(3) 0.6238(3) 0.16032(16) 0.0295(7) Uani 1 1 d . . .
C14 C 0.1802(3) 0.7158(4) 0.28576(18) 0.0431(9) Uani 1 1 d . . .
H14A H 0.1226 0.7878 0.2757 0.065 Uiso 1 1 calc R . .
H14B H 0.2458 0.7366 0.3257 0.065 Uiso 1 1 calc R . .
H14C H 0.1387 0.6373 0.2942 0.065 Uiso 1 1 calc R . .
C10 C 0.4224(3) 0.5590(3) 0.12789(18) 0.0406(8) Uani 1 1 d . . .
H10A H 0.4880 0.6186 0.1265 0.061 Uiso 1 1 calc R . .
H10B H 0.3791 0.5337 0.0820 0.061 Uiso 1 1 calc R . .
H10C H 0.4563 0.4819 0.1538 0.061 Uiso 1 1 calc R . .
C12 C 0.3202(3) 0.6064(3) 0.22229(17) 0.0356(8) Uani 1 1 d . . .
H12 H 0.3607 0.5463 0.2555 0.043 Uiso 1 1 calc R . .
N4 N 0.1004(2) 0.6684(2) -0.05574(12) 0.0244(5) Uani 1 1 d . . .
C23 C -0.0034(3) 0.6195(3) -0.09371(16) 0.0270(7) Uani 1 1 d . . .
C24 C -0.0136(3) 0.5721(4) -0.16252(17) 0.0376(8) Uani 1 1 d . . .
H24A H -0.0510 0.6390 -0.1951 0.056 Uiso 1 1 calc R . .
H24B H -0.0637 0.4940 -0.1709 0.056 Uiso 1 1 calc R . .
H24C H 0.0671 0.5520 -0.1672 0.056 Uiso 1 1 calc R . .

loop_
_atom_site_aniso_label
_atom_site_aniso_U_11
_atom_site_aniso_U_22
_atom_site_aniso_U_33
_atom_site_aniso_U_23
_atom_site_aniso_U_13
_atom_site_aniso_U_12
Cl1 0.0303(4) 0.0269(4) 0.0329(5) -0.0034(3) 0.0104(3) 0.0018(3)
Si2 0.0196(4) 0.0258(4) 0.0213(5) -0.0015(3) 0.0061(3) -0.0013(3)
N1 0.0248(12) 0.0329(14) 0.0226(13) -0.0015(11) 0.0074(10) -0.0001(10)
N3 0.0203(12) 0.0265(13) 0.0202(13) -0.0024(10) 0.0078(10) -0.0015(9)
N2 0.0283(13) 0.0416(15) 0.0218(14) 0.0002(12) 0.0108(11) -0.0013(11)
C20 0.0265(16) 0.0412(18) 0.0361(19) -0.0038(15) 0.0152(15) -0.0036(13)
C21 0.0204(14) 0.0253(15) 0.0302(17) 0.0009(12) 0.0079(13) -0.0006(11)
C13 0.0301(16) 0.0403(18) 0.0215(16) -0.0016(14) 0.0054(13) -0.0114(13)
C22 0.0182(14) 0.0302(16) 0.0355(18) -0.0029(13) 0.0041(13) -0.0041(12)
C11 0.0309(16) 0.0283(16) 0.0257(17) 0.0010(13) 0.0011(13) -0.0011(12)
C14 0.045(2) 0.059(2) 0.0278(18) 0.0004(16) 0.0146(16) -0.0082(17)
C10 0.046(2) 0.041(2) 0.033(2) 0.0007(15) 0.0067(16) 0.0136(15)
C12 0.0412(18) 0.0361(18) 0.0232(17) 0.0071(14) -0.0019(14) -0.0027(14)
N4 0.0243(12) 0.0289(13) 0.0209(13) -0.0027(10) 0.0077(10) -0.0017(10)
C23 0.0259(15) 0.0233(15) 0.0289(17) -0.0037(12) 0.0023(13) -0.0020(11)
C24 0.0334(17) 0.047(2) 0.0298(18) -0.0147(16) 0.0047(14) -0.0045(15)

loop_
_atom_type_symbol
_atom_type_description
_atom_type_scat_dispersion_real
_atom_type_scat_dispersion_imag
_atom_type_scat_source
C C 0.0033 0.0016 'International Tables Vol C Tables 4.2.6.8 and 6.1.1.4'
H H 0.0000 0.0000 'International Tables Vol C Tables 4.2.6.8 and 6.1.1.4'
N N 0.0061 0.0033 'International Tables Vol C Tables 4.2.6.8 and 6.1.1.4'
Si Si 0.0817 0.0704 'International Tables Vol C Tables 4.2.6.8 and 6.1.1.4'
Cl Cl 0.1484 0.1585 'International Tables Vol C Tables 4.2.6.8 and 6.1.1.4'

loop_
_geom_angle_atom_site_label_1
_geom_angle_atom_site_label_2
_geom_angle_atom_site_label_3
_geom_angle
_geom_angle_site_symmetry_1
_geom_angle_site_symmetry_3
_geom_angle_publ_flag
N1 Si2 N4 97.12(12) . 7_565 ?
N1 Si2 N3 100.01(11) . . ?
N4 Si2 N3 152.23(10) 7_565 . ?
N1 Si2 Cl1 105.41(9) . . ?
N4 Si2 Cl1 98.67(8) 7_565 . ?
N3 Si2 Cl1 97.64(8) . . ?
N1 Si2 Si2 131.06(10) . 7_565 ?
N4 Si2 Si2 76.38(8) 7_565 7_565 ?
N3 Si2 Si2 75.89(8) . 7_565 ?
Cl1 Si2 Si2 123.53(6) . 7_565 ?
C11 N1 N2 109.7(2) . . ?
C11 N1 Si2 131.4(2) . . ?
N2 N1 Si2 118.87(19) . . ?
C21 N3 N4 107.7(2) . . ?
C21 N3 Si2 149.0(2) . . ?
N4 N3 Si2 103.11(15) . . ?
C13 N2 N1 105.2(2) . . ?
C21 C20 H20A 109.5 . . ?
C21 C20 H20B 109.5 . . ?
H20A C20 H20B 109.5 . . ?
C21 C20 H20C 109.5 . . ?
H20A C20 H20C 109.5 . . ?
H20B C20 H20C 109.5 . . ?
N3 C21 C22 108.3(2) . . ?
N3 C21 C20 121.4(3) . . ?
C22 C21 C20 130.2(3) . . ?
N2 C13 C12 111.5(3) . . ?
N2 C13 C14 120.5(3) . . ?
C12 C13 C14 127.9(3) . . ?
C23 C22 C21 107.2(3) . . ?
C23 C22 H22 126.4 . . ?
C21 C22 H22 126.4 . . ?
C12 C11 N1 107.2(3) . . ?
C12 C11 C10 130.3(3) . . ?
N1 C11 C10 122.5(3) . . ?
C13 C14 H14A 109.5 . . ?
C13 C14 H14B 109.5 . . ?
H14A C14 H14B 109.5 . . ?
C13 C14 H14C 109.5 . . ?
H14A C14 H14C 109.5 . . ?
H14B C14 H14C 109.5 . . ?
C11 C10 H10A 109.5 . . ?
C11 C10 H10B 109.5 . . ?
H10A C10 H10B 109.5 . . ?
C11 C10 H10C 109.5 . . ?
H10A C10 H10C 109.5 . . ?
H10B C10 H10C 109.5 . . ?
C11 C12 C13 106.4(3) . . ?
C11 C12 H12 126.8 . . ?
C13 C12 H12 126.8 . . ?
C23 N4 N3 108.7(2) . . ?
C23 N4 Si2 146.7(2) . 7_565 ?
N3 N4 Si2 104.56(17) . 7_565 ?
N4 C23 C22 108.2(3) . . ?
N4 C23 C24 121.1(3) . . ?
C22 C23 C24 130.7(3) . . ?
C23 C24 H24A 109.5 . . ?
C23 C24 H24B 109.5 . . ?
H24A C24 H24B 109.5 . . ?
C23 C24 H24C 109.5 . . ?
H24A C24 H24C 109.5 . . ?
H24B C24 H24C 109.5 . . ?

loop_
_geom_bond_atom_site_label_1
_geom_bond_atom_site_label_2
_geom_bond_distance
_geom_bond_site_symmetry_2
_geom_bond_publ_flag
Cl1 Si2 2.0554(11) . ?
Si2 N1 1.758(3) . ?
Si2 N4 1.905(2) 7_565 ?
Si2 N3 1.933(2) . ?
Si2 Si2 2.3067(16) 7_565 ?
N1 C11 1.365(4) . ?
N1 N2 1.396(3) . ?
N3 C21 1.343(3) . ?
N3 N4 1.388(3) . ?
N2 C13 1.317(4) . ?
C20 C21 1.487(4) . ?
C20 H20A 0.9800 . ?
C20 H20B 0.9800 . ?
C20 H20C 0.9800 . ?
C21 C22 1.384(4) . ?
C13 C12 1.390(4) . ?
C13 C14 1.496(4) . ?
C22 C23 1.379(4) . ?
C22 H22 0.9500 . ?
C11 C12 1.361(5) . ?
C11 C10 1.483(4) . ?
C14 H14A 0.9800 . ?
C14 H14B 0.9800 . ?
C14 H14C 0.9800 . ?
C10 H10A 0.9800 . ?
C10 H10B 0.9800 . ?
C10 H10C 0.9800 . ?
C12 H12 0.9500 . ?
N4 C23 1.337(4) . ?
N4 Si2 1.905(2) 7_565 ?
C23 C24 1.479(4) . ?
C24 H24A 0.9800 . ?
C24 H24B 0.9800 . ?
C24 H24C 0.9800 . ?

loop_
_geom_torsion_atom_site_label_1
_geom_torsion_atom_site_label_2
_geom_torsion_atom_site_label_3
_geom_torsion_atom_site_label_4
_geom_torsion
_geom_torsion_site_symmetry_1
_geom_torsion_site_symmetry_2
_geom_torsion_site_symmetry_3
_geom_torsion_site_symmetry_4
_geom_torsion_publ_flag
N4 Si2 N1 C11 -51.9(3) 7_565 . . . ?
N3 Si2 N1 C11 106.1(3) . . . . ?
Cl1 Si2 N1 C11 -153.0(3) . . . . ?
Si2 Si2 N1 C11 26.2(3) 7_565 . . . ?
N4 Si2 N1 N2 127.4(2) 7_565 . . . ?
N3 Si2 N1 N2 -74.5(2) . . . . ?
Cl1 Si2 N1 N2 26.3(2) . . . . ?
Si2 Si2 N1 N2 -154.47(17) 7_565 . . . ?
N1 Si2 N3 C21 54.7(4) . . . . ?
N4 Si2 N3 C21 -178.1(3) 7_565 . . . ?
Cl1 Si2 N3 C21 -52.6(4) . . . . ?
Si2 Si2 N3 C21 -175.3(4) 7_565 . . . ?
N1 Si2 N3 N4 -131.88(17) . . . . ?
N4 Si2 N3 N4 -4.6(4) 7_565 . . . ?
Cl1 Si2 N3 N4 120.91(15) . . . . ?
Si2 Si2 N3 N4 -1.83(15) 7_565 . . . ?
C11 N1 N2 C13 0.1(3) . . . . ?
Si2 N1 N2 C13 -179.4(2) . . . . ?
N4 N3 C21 C22 0.0(3) . . . . ?
Si2 N3 C21 C22 173.3(3) . . . . ?
N4 N3 C21 C20 -178.9(3) . . . . ?
Si2 N3 C21 C20 -5.5(6) . . . . ?
N1 N2 C13 C12 -0.3(3) . . . . ?
N1 N2 C13 C14 179.1(3) . . . . ?
N3 C21 C22 C23 -0.5(3) . . . . ?
C20 C21 C22 C23 178.2(3) . . . . ?
N2 N1 C11 C12 0.2(3) . . . . ?
Si2 N1 C11 C12 179.6(2) . . . . ?
N2 N1 C11 C10 -179.2(3) . . . . ?
Si2 N1 C11 C10 0.2(5) . . . . ?
N1 C11 C12 C13 -0.4(3) . . . . ?
C10 C11 C12 C13 178.9(3) . . . . ?
N2 C13 C12 C11 0.5(4) . . . . ?
C14 C13 C12 C11 -178.9(3) . . . . ?
C21 N3 N4 C23 0.6(3) . . . . ?
Si2 N3 N4 C23 -175.92(19) . . . . ?
C21 N3 N4 Si2 178.70(18) . . . 7_565 ?
Si2 N3 N4 Si2 2.23(18) . . . 7_565 ?
N3 N4 C23 C22 -0.9(3) . . . . ?
Si2 N4 C23 C22 -177.6(3) 7_565 . . . ?
N3 N4 C23 C24 176.5(3) . . . . ?
Si2 N4 C23 C24 -0.2(6) 7_565 . . . ?
C21 C22 C23 N4 0.8(3) . . . . ?
C21 C22 C23 C24 -176.2(3) . . . . ?
